data_7153365
loop_
_publ_author_name
'Stewart, Scott G.'
'Ghisalberti, Emilio L.'
'Skelton, Brian W.'
'Heath, Charles H.'

_publ_section_title
;
 Formation and reactions of azepino[4,5-b]indoles: an unprecedented ozone
 reaction in the formation of novel benzo[c]naphthyridinones.
;
_journal_issue 15
_journal_name_full 'Organic &amp; biomolecular chemistry'
_journal_page_first 3563
_journal_page_last 3570
_journal_paper_doi 10.1039/c003742g
_journal_volume 8
_journal_year 2010
_chemical_formula_moiety 'C16 H13 F3 N2 O3'
_chemical_formula_sum 'C16 H13 F3 N2 O3'
_chemical_formula_weight 338.28
_chemical_name_systematic
;
?
;
_space_group_IT_number 2
_symmetry_cell_setting triclinic
_symmetry_space_group_name_Hall '-P 1'
_symmetry_space_group_name_H-M 'P -1'
_atom_sites_solution_hydrogens geom
_atom_sites_solution_primary direct
_atom_sites_solution_secondary difmap
_audit_creation_date 2009-09-03T16:34:41-00:00
_audit_creation_method 'WinGX routine CIF_UPDATE'
_cell_angle_alpha 72.423(5)
_cell_angle_beta 80.473(5)
_cell_angle_gamma 72.510(6)
_cell_formula_units_Z 2
_cell_length_a 7.7998(5)
_cell_length_b 8.4873(5)
_cell_length_c 11.8596(6)
_cell_measurement_reflns_used 4486
_cell_measurement_temperature 100(2)
_cell_measurement_theta_max 34.7631
_cell_measurement_theta_min 3.5472
_cell_volume 711.42(8)
_computing_cell_refinement
;
CrysAlis RED, Oxford Diffraction Ltd.,
Version 1.171.32.29 (release 10-06-2008 CrysAlis171 .NET)
(compiled Jun 10 2008,16:49:55)
;
_computing_data_collection
;
CrysAlis CCD, Oxford Diffraction Ltd.,
Version 1.171.32.29 (release 10-06-2008 CrysAlis171 .NET)
(compiled Jun 10 2008,16:49:55)
;
_computing_data_reduction
;
CrysAlis RED, Oxford Diffraction Ltd.,
Version 1.171.32.29 (release 10-06-2008 CrysAlis171 .NET)
(compiled Jun 10 2008,16:49:55)
;
_computing_molecular_graphics 'OrtepII (Johnson, C. K. (1976)'
_computing_publication_material 'WinGX Farrugia, L. J. (1999)'
_computing_structure_refinement 'SHELXL-97 (Sheldrick, 2008)'
_diffrn_ambient_temperature 100(2)
_diffrn_detector_area_resol_mean 10.4738
_diffrn_measured_fraction_theta_full 0.998
_diffrn_measured_fraction_theta_max 0.92
_diffrn_measurement_device_type 'Oxford Diffraction Gemini, Ruby'
_diffrn_measurement_method '\w scans'
_diffrn_orient_matrix_UB_11 -0.0253407019
_diffrn_orient_matrix_UB_12 0.0813185258
_diffrn_orient_matrix_UB_13 0.0119040646
_diffrn_orient_matrix_UB_21 -0.0069610651
_diffrn_orient_matrix_UB_22 -0.040338316
_diffrn_orient_matrix_UB_23 0.061766651
_diffrn_orient_matrix_UB_31 0.0919778341
_diffrn_orient_matrix_UB_32 -0.005635459
_diffrn_orient_matrix_UB_33 0.0024715915
_diffrn_radiation_monochromator graphite
_diffrn_radiation_type MoK\a
_diffrn_radiation_wavelength 0.71073
_diffrn_reflns_av_R_equivalents 0.0363
_diffrn_reflns_av_unetI/netI 0.0587
_diffrn_reflns_limit_h_max 12
_diffrn_reflns_limit_h_min -12
_diffrn_reflns_limit_k_max 13
_diffrn_reflns_limit_k_min -13
_diffrn_reflns_limit_l_max 17
_diffrn_reflns_limit_l_min -19
_diffrn_reflns_number 10493
_diffrn_reflns_theta_full 33
_diffrn_reflns_theta_max 34.85
_diffrn_reflns_theta_min 3.55
_exptl_absorpt_coefficient_mu 0.136
_exptl_absorpt_correction_T_max 1
_exptl_absorpt_correction_T_min 0.83836
_exptl_absorpt_correction_type multi-scan
_exptl_absorpt_process_details
;
CrysAlisPro, Oxford Diffraction Ltd.,
Version 1.171.33.41 (release 06-05-2009 CrysAlis171 .NET)
(compiled May 6 2009,17:20:42)
Empirical absorption correction using spherical harmonics,
implemented in SCALE3 ABSPACK scaling algorithm.
;
_exptl_crystal_colour colourless
_exptl_crystal_density_diffrn 1.579
_exptl_crystal_density_method 'not measured'
_exptl_crystal_description rod
_exptl_crystal_F_000 348
_exptl_crystal_size_max 0.68
_exptl_crystal_size_mid 0.13
_exptl_crystal_size_min 0.12
_refine_diff_density_max 0.507
_refine_diff_density_min -0.326
_refine_diff_density_rms 0.067
_refine_ls_extinction_method none
_refine_ls_goodness_of_fit_ref 0.948
_refine_ls_hydrogen_treatment constr
_refine_ls_matrix_type full
_refine_ls_number_parameters 218
_refine_ls_number_reflns 5697
_refine_ls_number_restraints 0
_refine_ls_restrained_S_all 0.948
_refine_ls_R_factor_all 0.0712
_refine_ls_R_factor_gt 0.0451
_refine_ls_shift/su_max 0.002
_refine_ls_shift/su_mean 0
_refine_ls_structure_factor_coef Fsqd
_refine_ls_weighting_details 'calc w=1/[\s^2^(Fo^2^)+(0.0667P)^2^] where P=(Fo^2^+2Fc^2^)/3'
_refine_ls_weighting_scheme calc
_refine_ls_wR_factor_gt 0.1117
_refine_ls_wR_factor_ref 0.1197
_reflns_number_gt 3855
_reflns_number_total 5697
_reflns_threshold_expression I>2\s(I)
_cod_data_source_file c003742g.txt
_cod_data_source_block ch3964
_cod_original_cell_volume 711.42(7)
_cod_original_sg_symbol_Hall -P_1
_cod_database_code 7153365

loop_
_symmetry_equiv_pos_as_xyz
'x, y, z'
'-x, -y, -z'

loop_
_atom_site_label
_atom_site_type_symbol
_atom_site_fract_x
_atom_site_fract_y
_atom_site_fract_z
_atom_site_U_iso_or_equiv
_atom_site_adp_type
_atom_site_occupancy
_atom_site_symmetry_multiplicity
_atom_site_calc_flag
_atom_site_refinement_flags
C1 C 0.57087(14) 0.31691(15) 0.07613(9) 0.0157(2) Uani 1 1 d .
O1 O 0.68883(10) 0.36596(12) 0.00838(7) 0.01975(18) Uani 1 1 d .
O2 O 0.52862(10) 0.33971(11) 0.18752(7) 0.01630(16) Uani 1 1 d .
C2A C 0.37498(14) 0.26991(15) 0.24879(9) 0.01380(19) Uani 1 1 d .
C2A1 C 0.44203(15) 0.13138(16) 0.35907(9) 0.0174(2) Uani 1 1 d .
H2A1 H 0.5501 0.048 0.337 0.026 Uiso 1 1 calc R
H2A2 H 0.3479 0.0732 0.3972 0.026 Uiso 1 1 calc R
H2A3 H 0.4714 0.1833 0.4143 0.026 Uiso 1 1 calc R
C3 C 0.21890(14) 0.41832(15) 0.27574(9) 0.0148(2) Uani 1 1 d .
H3A H 0.2538 0.4632 0.334 0.018 Uiso 1 1 calc R
H3B H 0.1941 0.5124 0.2021 0.018 Uiso 1 1 calc R
N4 N 0.05487(12) 0.36054(12) 0.32374(8) 0.01390(17) Uani 1 1 d .
C4 C 0.02075(15) 0.32019(15) 0.44312(9) 0.0154(2) Uani 1 1 d .
O4 O 0.12022(12) 0.31777(12) 0.51327(7) 0.02135(18) Uani 1 1 d .
C41 C -0.15792(15) 0.27136(16) 0.49520(10) 0.0183(2) Uani 1 1 d .
F41 F -0.16664(10) 0.22761(11) 0.61367(6) 0.02632(18) Uani 1 1 d .
F42 F -0.30531(9) 0.39941(10) 0.46292(7) 0.02449(17) Uani 1 1 d .
F43 F -0.17100(10) 0.13544(10) 0.46410(6) 0.02335(17) Uani 1 1 d .
C5 C -0.06130(14) 0.35305(15) 0.23910(9) 0.0154(2) Uani 1 1 d .
H5A H -0.0668 0.4534 0.1691 0.018 Uiso 1 1 calc R
H5B H -0.1852 0.361 0.2776 0.018 Uiso 1 1 calc R
C6 C 0.00551(14) 0.18892(15) 0.19724(9) 0.0151(2) Uani 1 1 d .
H6A H 0.0216 0.0876 0.267 0.018 Uiso 1 1 calc R
H6B H -0.0858 0.1837 0.1505 0.018 Uiso 1 1 calc R
C6A C 0.18126(14) 0.18456(15) 0.12243(9) 0.0142(2) Uani 1 1 d .
C6B C 0.22231(15) 0.18477(14) -0.00204(9) 0.0148(2) Uani 1 1 d .
C7 C 0.12299(16) 0.17163(15) -0.08562(10) 0.0171(2) Uani 1 1 d .
H7 H 0.0089 0.1476 -0.0626 0.02 Uiso 1 1 calc R
C8 C 0.19504(17) 0.19455(16) -0.20281(10) 0.0203(2) Uani 1 1 d .
H8 H 0.1287 0.1868 -0.2604 0.024 Uiso 1 1 calc R
C9 C 0.36421(17) 0.22896(16) -0.23790(10) 0.0208(2) Uani 1 1 d .
H9 H 0.4087 0.2462 -0.319 0.025 Uiso 1 1 calc R
C10 C 0.46754(16) 0.23831(15) -0.15684(10) 0.0188(2) Uani 1 1 d .
H10 H 0.5834 0.2583 -0.1799 0.023 Uiso 1 1 calc R
C10A C 0.39326(15) 0.21700(15) -0.04027(9) 0.0156(2) Uani 1 1 d .
N10B N 0.45819(12) 0.22896(13) 0.05943(8) 0.01507(18) Uani 1 1 d .
C10C C 0.32688(14) 0.21138(14) 0.15394(9) 0.0137(2) Uani 1 1 d .

loop_
_atom_site_aniso_label
_atom_site_aniso_U_11
_atom_site_aniso_U_22
_atom_site_aniso_U_33
_atom_site_aniso_U_23
_atom_site_aniso_U_13
_atom_site_aniso_U_12
C1 0.0134(4) 0.0185(5) 0.0123(4) -0.0009(4) -0.0026(4) -0.0026(4)
O1 0.0140(4) 0.0262(5) 0.0156(4) -0.0011(3) 0.0003(3) -0.0058(3)
O2 0.0154(4) 0.0229(4) 0.0119(3) -0.0032(3) -0.0003(3) -0.0090(3)
C2A 0.0136(4) 0.0186(5) 0.0099(4) -0.0020(4) 0.0002(3) -0.0076(4)
C2A1 0.0183(5) 0.0204(6) 0.0119(4) -0.0016(4) -0.0032(4) -0.0046(4)
C3 0.0157(5) 0.0169(5) 0.0126(4) -0.0034(4) -0.0002(4) -0.0066(4)
N4 0.0142(4) 0.0175(5) 0.0103(4) -0.0040(3) -0.0001(3) -0.0049(3)
C4 0.0183(5) 0.0163(5) 0.0114(4) -0.0039(4) 0.0006(4) -0.0048(4)
O4 0.0239(4) 0.0294(5) 0.0128(3) -0.0064(3) -0.0023(3) -0.0090(4)
C41 0.0203(5) 0.0211(6) 0.0129(4) -0.0040(4) 0.0006(4) -0.0062(4)
F41 0.0294(4) 0.0357(5) 0.0116(3) -0.0034(3) 0.0039(3) -0.0112(3)
F42 0.0180(3) 0.0281(4) 0.0229(3) -0.0061(3) 0.0020(3) -0.0022(3)
F43 0.0256(4) 0.0243(4) 0.0225(3) -0.0066(3) 0.0030(3) -0.0123(3)
C5 0.0150(5) 0.0194(5) 0.0118(4) -0.0035(4) -0.0032(4) -0.0041(4)
C6 0.0153(5) 0.0197(5) 0.0117(4) -0.0044(4) -0.0017(4) -0.0061(4)
C6A 0.0151(5) 0.0164(5) 0.0107(4) -0.0035(4) -0.0021(3) -0.0032(4)
C6B 0.0183(5) 0.0142(5) 0.0115(4) -0.0038(4) -0.0021(4) -0.0027(4)
C7 0.0209(5) 0.0171(5) 0.0143(4) -0.0051(4) -0.0040(4) -0.0044(4)
C8 0.0290(6) 0.0192(6) 0.0130(5) -0.0057(4) -0.0054(4) -0.0035(5)
C9 0.0307(6) 0.0191(6) 0.0109(4) -0.0050(4) 0.0009(4) -0.0046(5)
C10 0.0222(5) 0.0190(6) 0.0129(4) -0.0050(4) 0.0028(4) -0.0036(4)
C10A 0.0186(5) 0.0162(5) 0.0109(4) -0.0041(4) -0.0017(4) -0.0026(4)
N10B 0.0153(4) 0.0196(5) 0.0097(4) -0.0032(3) -0.0001(3) -0.0048(3)
C10C 0.0149(5) 0.0167(5) 0.0085(4) -0.0022(4) -0.0003(3) -0.0045(4)

loop_
_atom_type_symbol
_atom_type_description
_atom_type_scat_dispersion_real
_atom_type_scat_dispersion_imag
_atom_type_scat_source
C C 0.0033 0.0016 'International Tables Vol C Tables 4.2.6.8 and 6.1.1.4'
H H 0 0 'International Tables Vol C Tables 4.2.6.8 and 6.1.1.4'
N N 0.0061 0.0033 'International Tables Vol C Tables 4.2.6.8 and 6.1.1.4'
O O 0.0106 0.006 'International Tables Vol C Tables 4.2.6.8 and 6.1.1.4'
F F 0.0171 0.0103 'International Tables Vol C Tables 4.2.6.8 and 6.1.1.4'

loop_
_geom_angle_atom_site_label_1
_geom_angle_atom_site_label_2
_geom_angle_atom_site_label_3
_geom_angle
O1 C1 O2 123.54(10)
O1 C1 N10B 128.41(10)
O2 C1 N10B 108.05(9)
C1 O2 C2A 111.28(8)
O2 C2A C10C 101.51(8)
O2 C2A C2A1 107.16(8)
C10C C2A C2A1 116.28(10)
O2 C2A C3 108.37(9)
C10C C2A C3 109.22(8)
C2A1 C2A C3 113.36(9)
C2A C2A1 H2A1 109.5
C2A C2A1 H2A2 109.5
H2A1 C2A1 H2A2 109.5
C2A C2A1 H2A3 109.5
H2A1 C2A1 H2A3 109.5
H2A2 C2A1 H2A3 109.5
N4 C3 C2A 110.79(9)
N4 C3 H3A 109.5
C2A C3 H3A 109.5
N4 C3 H3B 109.5
C2A C3 H3B 109.5
H3A C3 H3B 108.1
C4 N4 C3 116.60(9)
C4 N4 C5 124.96(9)
C3 N4 C5 118.44(8)
O4 C4 N4 125.17(10)
O4 C4 C41 117.30(9)
N4 C4 C41 117.53(9)
F41 C41 F42 106.77(9)
F41 C41 F43 106.64(9)
F42 C41 F43 107.44(9)
F41 C41 C4 109.88(9)
F42 C41 C4 113.41(10)
F43 C41 C4 112.33(9)
N4 C5 C6 113.36(9)
N4 C5 H5A 108.9
C6 C5 H5A 108.9
N4 C5 H5B 108.9
C6 C5 H5B 108.9
H5A C5 H5B 107.7
C6A C6 C5 110.76(9)
C6A C6 H6A 109.5
C5 C6 H6A 109.5
C6A C6 H6B 109.5
C5 C6 H6B 109.5
H6A C6 H6B 108.1
C10C C6A C6B 105.42(9)
C10C C6A C6 124.53(9)
C6B C6A C6 129.09(9)
C7 C6B C10A 118.58(9)
C7 C6B C6A 132.82(10)
C10A C6B C6A 108.42(9)
C8 C7 C6B 118.54(11)
C8 C7 H7 120.7
C6B C7 H7 120.7
C7 C8 C9 121.29(10)
C7 C8 H8 119.4
C9 C8 H8 119.4
C10 C9 C8 121.50(10)
C10 C9 H9 119.3
C8 C9 H9 119.3
C9 C10 C10A 116.65(11)
C9 C10 H10 121.7
C10A C10 H10 121.7
C10 C10A N10B 130.27(11)
C10 C10A C6B 123.41(10)
N10B C10A C6B 106.27(9)
C1 N10B C10C 110.87(9)
C1 N10B C10A 134.43(9)
C10C N10B C10A 108.27(9)
C6A C10C N10B 111.56(9)
C6A C10C C2A 138.77(10)
N10B C10C C2A 107.57(9)

loop_
_geom_bond_atom_site_label_1
_geom_bond_atom_site_label_2
_geom_bond_distance
C1 O1 1.2037(13)
C1 O2 1.3649(13)
C1 N10B 1.3821(15)
O2 C2A 1.4810(13)
C2A C10C 1.4974(15)
C2A C2A1 1.5148(15)
C2A C3 1.5373(15)
C2A1 H2A1 0.98
C2A1 H2A2 0.98
C2A1 H2A3 0.98
C3 N4 1.4727(14)
C3 H3A 0.99
C3 H3B 0.99
N4 C4 1.3527(13)
N4 C5 1.4857(13)
C4 O4 1.2199(13)
C4 C41 1.5502(16)
C41 F41 1.3361(12)
C41 F42 1.3389(14)
C41 F43 1.3481(14)
C5 C6 1.5343(16)
C5 H5A 0.99
C5 H5B 0.99
C6 C6A 1.5014(15)
C6 H6A 0.99
C6 H6B 0.99
C6A C10C 1.3523(15)
C6A C6B 1.4574(14)
C6B C7 1.4028(15)
C6B C10A 1.4151(16)
C7 C8 1.3890(15)
C7 H7 0.95
C8 C9 1.4056(18)
C8 H8 0.95
C9 C10 1.3861(16)
C9 H9 0.95
C10 C10A 1.3879(15)
C10 H10 0.95
C10A N10B 1.4023(14)
N10B C10C 1.3922(13)
